data_1570303
loop_
_publ_author_name
'Chen, An'
'Cai, Peishan'
'Peng, Yayun'
'Guo, Minshan'
'Su, Yuan'
'Cai, Ting'

_publ_section_title
;
 The role of alkyl chain length in the melt and solution crystallization
 of paliperidone aliphatic prodrugs.
;
_journal_issue 'Pt 1'
_journal_name_full IUCrJ
_journal_page_first 23
_journal_page_last 33
_journal_paper_doi 10.1107/S2052252523009582
_journal_volume 11
_journal_year 2024
_chemical_formula_moiety 'C31 H41 F N4 O4'
_chemical_formula_sum 'C31 H41 F N4 O4'
_chemical_formula_weight 552.68
_space_group_crystal_system monoclinic
_space_group_IT_number 14
_space_group_name_Hall '-P 2ybc'
_space_group_name_H-M_alt 'P 1 21/c 1'
_atom_sites_solution_hydrogens geom
_atom_sites_solution_primary dual
_audit_creation_date 2020-09-16
_audit_creation_method
;
Olex2 1.2
(compiled 2018.05.29 svn.r3508 for OlexSys, GUI svn.r5506)
;
_cell_angle_alpha 90
_cell_angle_beta 92.658(12)
_cell_angle_gamma 90
_cell_formula_units_Z 4
_cell_length_a 26.953(11)
_cell_length_b 10.080(4)
_cell_length_c 10.753(4)
_cell_measurement_reflns_used 1672
_cell_measurement_temperature 170
_cell_measurement_theta_max 23.956
_cell_measurement_theta_min 2.269
_cell_volume 2918(2)
_computing_cell_refinement 'SAINT V8.40A (?, 2016)'
_computing_data_reduction 'SAINT V8.40A (?, 2016)'
_computing_molecular_graphics 'Olex2 (Dolomanov et al., 2009)'
_computing_publication_material 'Olex2 (Dolomanov et al., 2009)'
_computing_structure_refinement 'ShelXL (Sheldrick, 2015)'
_computing_structure_solution 'ShelXT (Sheldrick, 2015)'
_diffrn_ambient_temperature 170.0
_diffrn_measured_fraction_theta_full 0.982
_diffrn_measured_fraction_theta_max 0.982
_diffrn_measurement_device_type 'D8 VENTURE'
_diffrn_measurement_method '\f and \w scans'
_diffrn_radiation_type MoK\a
_diffrn_radiation_wavelength 0.71073
_diffrn_reflns_av_R_equivalents 0.1263
_diffrn_reflns_av_unetI/netI 0.1517
_diffrn_reflns_Laue_measured_fraction_full 0.982
_diffrn_reflns_Laue_measured_fraction_max 0.982
_diffrn_reflns_limit_h_max 32
_diffrn_reflns_limit_h_min -32
_diffrn_reflns_limit_k_max 11
_diffrn_reflns_limit_k_min -11
_diffrn_reflns_limit_l_max 12
_diffrn_reflns_limit_l_min -11
_diffrn_reflns_number 14664
_diffrn_reflns_point_group_measured_fraction_full 0.982
_diffrn_reflns_point_group_measured_fraction_max 0.982
_diffrn_reflns_theta_full 25.106
_diffrn_reflns_theta_max 25.106
_diffrn_reflns_theta_min 2.157
_diffrn_standards_number 0
_exptl_absorpt_coefficient_mu 0.088
_exptl_absorpt_correction_T_max 0.7452
_exptl_absorpt_correction_T_min 0.5242
_exptl_absorpt_correction_type multi-scan
_exptl_absorpt_process_details
'SADABS-2016/2 (Bruker,2016/2) was used for absorption correction. wR2(int) was 0.1208 before and 0.0718 after correction. The Ratio of minimum to maximum transmission is 0.7034. The \l/2 correction factor is Not present.'
_exptl_crystal_colour colourless
_exptl_crystal_colour_primary colourless
_exptl_crystal_density_diffrn 1.258
_exptl_crystal_description plate
_exptl_crystal_F_000 1184
_exptl_crystal_size_max 0.08
_exptl_crystal_size_mid 0.05
_exptl_crystal_size_min 0.03
_refine_diff_density_max 0.285
_refine_diff_density_min -0.290
_refine_diff_density_rms 0.065
_refine_ls_extinction_method none
_refine_ls_goodness_of_fit_ref 1.011
_refine_ls_hydrogen_treatment constr
_refine_ls_matrix_type full
_refine_ls_number_parameters 363
_refine_ls_number_reflns 5113
_refine_ls_number_restraints 0
_refine_ls_restrained_S_all 1.011
_refine_ls_R_factor_all 0.1921
_refine_ls_R_factor_gt 0.0827
_refine_ls_shift/su_max 0.000
_refine_ls_shift/su_mean 0.000
_refine_ls_structure_factor_coef Fsqd
_refine_ls_weighting_details 'w=1/[\s^2^(Fo^2^)+(0.1000P)^2^] where P=(Fo^2^+2Fc^2^)/3'
_refine_ls_weighting_scheme calc
_refine_ls_wR_factor_gt 0.1807
_refine_ls_wR_factor_ref 0.2323
_reflns_Friedel_coverage 0.000
_reflns_number_gt 2336
_reflns_number_total 5113
_reflns_threshold_expression 'I > 2\s(I)'
_cod_data_source_file lq5053.cif
_cod_data_source_block PC8
_cod_depositor_comments 'Adding full bibliography for 1570302--1570305.cif.'
_cod_database_code 1570303
_shelx_shelxl_version_number 2018/3
_shelx_space_group_comment
;
The symmetry employed for this shelxl refinement is uniquely defined
by the following loop, which should always be used as a source of
symmetry information in preference to the above space-group names.
They are only intended as comments.
;
_shelx_estimated_absorpt_t_max 0.997
_shelx_estimated_absorpt_t_min 0.993
_olex2_refinement_description
;
1. Fixed Uiso
 At 1.2 times of:
  All C(H) groups, All C(H,H) groups
 At 1.5 times of:
  All C(H,H,H) groups
2.a Ternary CH refined with riding coordinates:
 C8(H8), C20(H20)
2.b Secondary CH2 refined with riding coordinates:
 C10(H10A,H10B), C14(H14A,H14B), C13(H13A,H13B), C11(H11A,H11B), C9(H9A,H9B),
 C12(H12A,H12B), C26(H26A,H26B), C25(H25A,H25B), C22(H22A,H22B), C21(H21A,H21B),
  C23(H23A,H23B), C28(H28A,H28B), C27(H27A,H27B), C29(H29A,H29B), C30(H30A,H30B)
2.c Aromatic/amide H refined with riding coordinates:
 C5(H5), C6(H6), C2(H2)
2.d Idealised Me refined as rotating group:
 C17(H17A,H17B,H17C), C31(H31A,H31B,H31C)
;
_olex2_submission_special_instructions 'No special instructions were received'

loop_
_space_group_symop_operation_xyz
'x, y, z'
'-x, y+1/2, -z+1/2'
'-x, -y, -z'
'x, -y-1/2, z-1/2'

loop_
_atom_site_label
_atom_site_type_symbol
_atom_site_fract_x
_atom_site_fract_y
_atom_site_fract_z
_atom_site_U_iso_or_equiv
_atom_site_adp_type
_atom_site_occupancy
_atom_site_site_symmetry_order
_atom_site_calc_flag
_atom_site_refinement_flags_posn
_atom_site_refinement_flags_adp
_atom_site_refinement_flags_occupancy
_atom_site_disorder_assembly
_atom_site_disorder_group
O3 O 0.20218(11) 0.3695(3) 0.3361(3) 0.0421(9) Uani 1 1 d . . . . .
O2 O 0.37225(11) 0.5559(3) 0.1468(3) 0.0417(9) Uani 1 1 d . . . . .
F1 F 0.85536(11) 0.2285(4) 0.1042(3) 0.0709(10) Uani 1 1 d . . . . .
O1 O 0.74808(11) 0.4898(4) 0.3437(3) 0.0477(10) Uani 1 1 d . . . . .
O4 O 0.14756(13) 0.2013(4) 0.3289(3) 0.0567(11) Uani 1 1 d . . . . .
N3 N 0.30498(13) 0.4371(4) 0.2026(3) 0.0342(10) Uani 1 1 d . . . . .
N4 N 0.30907(14) 0.2933(4) 0.3744(3) 0.0371(10) Uani 1 1 d . . . . .
N2 N 0.51960(13) 0.4280(4) 0.2669(3) 0.0384(11) Uani 1 1 d . . . . .
N1 N 0.69505(14) 0.4849(5) 0.3542(4) 0.0487(12) Uani 1 1 d . . . . .
C15 C 0.38172(16) 0.4202(5) 0.3268(4) 0.0342(12) Uani 1 1 d . . . . .
C18 C 0.35450(17) 0.4767(5) 0.2201(4) 0.0345(12) Uani 1 1 d . . . . .
C7 C 0.67865(17) 0.3898(5) 0.2810(4) 0.0385(12) Uani 1 1 d . . . . .
C16 C 0.35752(17) 0.3316(5) 0.3992(4) 0.0359(12) Uani 1 1 d . . . . .
C19 C 0.28506(16) 0.3455(5) 0.2796(4) 0.0365(12) Uani 1 1 d . . . . .
C8 C 0.62465(15) 0.3602(5) 0.2636(4) 0.0370(13) Uani 1 1 d . . . . .
H8 H 0.621401 0.268380 0.229018 0.044 Uiso 1 1 calc R . . . .
C4 C 0.71863(16) 0.3266(5) 0.2190(4) 0.0363(12) Uani 1 1 d . . . . .
C10 C 0.54238(16) 0.3346(5) 0.3568(4) 0.0387(13) Uani 1 1 d . . . . .
H10A H 0.538883 0.243393 0.323395 0.046 Uiso 1 1 calc R . . . .
H10B H 0.524534 0.338897 0.435085 0.046 Uiso 1 1 calc R . . . .
C14 C 0.43488(15) 0.4597(5) 0.3443(4) 0.0371(12) Uani 1 1 d . . . . .
H14A H 0.447655 0.431059 0.427879 0.045 Uiso 1 1 calc R . . . .
H14B H 0.437434 0.557534 0.340361 0.045 Uiso 1 1 calc R . . . .
C13 C 0.46690(16) 0.3986(5) 0.2457(4) 0.0407(13) Uani 1 1 d . . . . .
H13A H 0.462189 0.301198 0.245300 0.049 Uiso 1 1 calc R . . . .
H13B H 0.455627 0.432644 0.162777 0.049 Uiso 1 1 calc R . . . .
C11 C 0.54510(16) 0.4215(6) 0.1502(4) 0.0453(14) Uani 1 1 d . . . . .
H11A H 0.529451 0.484767 0.089842 0.054 Uiso 1 1 calc R . . . .
H11B H 0.541469 0.331184 0.114679 0.054 Uiso 1 1 calc R . . . .
C20 C 0.23309(16) 0.2965(5) 0.2524(4) 0.0391(13) Uani 1 1 d . . . . .
H20 H 0.231301 0.199512 0.271114 0.047 Uiso 1 1 calc R . . . .
C9 C 0.59680(16) 0.3639(5) 0.3846(4) 0.0390(13) Uani 1 1 d . . . . .
H9A H 0.611035 0.297176 0.443673 0.047 Uiso 1 1 calc R . . . .
H9B H 0.600513 0.452518 0.423626 0.047 Uiso 1 1 calc R . . . .
C3 C 0.76046(18) 0.3949(5) 0.2623(4) 0.0392(13) Uani 1 1 d . . . . .
C5 C 0.72317(18) 0.2225(5) 0.1347(4) 0.0426(13) Uani 1 1 d . . . . .
H5 H 0.694728 0.175521 0.103192 0.051 Uiso 1 1 calc R . . . .
C24 C 0.15949(18) 0.3090(6) 0.3658(4) 0.0437(14) Uani 1 1 d . . . . .
C17 C 0.38085(17) 0.2656(5) 0.5135(4) 0.0427(13) Uani 1 1 d . . . . .
H17A H 0.363134 0.292719 0.586917 0.064 Uiso 1 1 calc GR . . . .
H17B H 0.415764 0.292320 0.523869 0.064 Uiso 1 1 calc GR . . . .
H17C H 0.378808 0.169080 0.504023 0.064 Uiso 1 1 calc GR . . . .
C12 C 0.59981(15) 0.4542(5) 0.1693(4) 0.0423(14) Uani 1 1 d . . . . .
H12A H 0.603621 0.546749 0.199126 0.051 Uiso 1 1 calc R . . . .
H12B H 0.616154 0.446796 0.088977 0.051 Uiso 1 1 calc R . . . .
C26 C 0.08652(17) 0.3265(6) 0.5043(4) 0.0477(14) Uani 1 1 d . . . . .
H26A H 0.098324 0.244662 0.547130 0.057 Uiso 1 1 calc R . . . .
H26B H 0.062680 0.300151 0.435983 0.057 Uiso 1 1 calc R . . . .
C25 C 0.13022(17) 0.3953(6) 0.4495(5) 0.0515(15) Uani 1 1 d . . . . .
H25A H 0.117951 0.473471 0.401545 0.062 Uiso 1 1 calc R . . . .
H25B H 0.152655 0.427955 0.518344 0.062 Uiso 1 1 calc R . . . .
C22 C 0.22406(17) 0.4661(6) 0.0870(4) 0.0493(15) Uani 1 1 d . . . . .
H22A H 0.209398 0.485344 0.002852 0.059 Uiso 1 1 calc R . . . .
H22B H 0.207836 0.524277 0.147186 0.059 Uiso 1 1 calc R . . . .
C1 C 0.80991(19) 0.2628(6) 0.1441(5) 0.0495(15) Uani 1 1 d . . . . .
C21 C 0.21487(18) 0.3212(6) 0.1196(4) 0.0478(15) Uani 1 1 d . . . . .
H21A H 0.178943 0.301125 0.109930 0.057 Uiso 1 1 calc R . . . .
H21B H 0.232710 0.262670 0.062785 0.057 Uiso 1 1 calc R . . . .
C6 C 0.76968(19) 0.1898(6) 0.0985(4) 0.0469(14) Uani 1 1 d . . . . .
H6 H 0.774203 0.118011 0.042916 0.056 Uiso 1 1 calc R . . . .
C23 C 0.27883(17) 0.4941(6) 0.0905(4) 0.0468(14) Uani 1 1 d . . . . .
H23A H 0.293176 0.456424 0.015074 0.056 Uiso 1 1 calc R . . . .
H23B H 0.284156 0.591236 0.089393 0.056 Uiso 1 1 calc R . . . .
C2 C 0.80803(18) 0.3651(6) 0.2266(5) 0.0485(14) Uani 1 1 d . . . . .
H2 H 0.836712 0.411795 0.257021 0.058 Uiso 1 1 calc R . . . .
C28 C 0.01920(17) 0.3393(6) 0.6606(4) 0.0540(16) Uani 1 1 d . . . . .
H28A H 0.034124 0.262674 0.706109 0.065 Uiso 1 1 calc R . . . .
H28B H -0.004863 0.304079 0.596466 0.065 Uiso 1 1 calc R . . . .
C27 C 0.05977(18) 0.4125(6) 0.5963(5) 0.0525(15) Uani 1 1 d . . . . .
H27A H 0.084278 0.446228 0.659991 0.063 Uiso 1 1 calc R . . . .
H27B H 0.045049 0.489871 0.551514 0.063 Uiso 1 1 calc R . . . .
C29 C -0.00855(19) 0.4233(6) 0.7509(5) 0.0593(16) Uani 1 1 d . . . . .
H29A H 0.015646 0.462245 0.812704 0.071 Uiso 1 1 calc R . . . .
H29B H -0.025004 0.497379 0.704726 0.071 Uiso 1 1 calc R . . . .
C30 C -0.0471(2) 0.3476(7) 0.8189(5) 0.0698(19) Uani 1 1 d . . . . .
H30A H -0.030375 0.277937 0.870445 0.084 Uiso 1 1 calc R . . . .
H30B H -0.069880 0.303130 0.757291 0.084 Uiso 1 1 calc R . . . .
C31 C -0.0775(2) 0.4360(8) 0.9028(6) 0.097(3) Uani 1 1 d . . . . .
H31A H -0.095681 0.502121 0.851754 0.145 Uiso 1 1 calc GR . . . .
H31B H -0.055138 0.481184 0.963511 0.145 Uiso 1 1 calc GR . . . .
H31C H -0.101106 0.381276 0.946688 0.145 Uiso 1 1 calc GR . . . .

loop_
_atom_site_aniso_label
_atom_site_aniso_U_11
_atom_site_aniso_U_22
_atom_site_aniso_U_33
_atom_site_aniso_U_23
_atom_site_aniso_U_13
_atom_site_aniso_U_12
O3 0.040(2) 0.050(2) 0.0365(18) -0.0024(17) 0.0040(15) -0.0003(17)
O2 0.054(2) 0.042(2) 0.0298(17) 0.0059(17) 0.0072(15) -0.0045(17)
F1 0.0516(19) 0.084(3) 0.079(2) -0.001(2) 0.0185(17) 0.0131(18)
O1 0.045(2) 0.053(3) 0.046(2) -0.0082(19) 0.0005(16) -0.0016(18)
O4 0.053(2) 0.064(3) 0.053(2) -0.008(2) 0.0058(18) -0.017(2)
N3 0.041(2) 0.040(3) 0.0226(19) 0.0032(19) 0.0025(16) 0.002(2)
N4 0.043(3) 0.042(3) 0.027(2) 0.0013(19) 0.0024(18) -0.005(2)
N2 0.039(2) 0.054(3) 0.0228(19) -0.001(2) 0.0018(16) 0.002(2)
N1 0.047(3) 0.055(3) 0.044(3) -0.008(2) 0.005(2) 0.000(2)
C15 0.041(3) 0.038(3) 0.023(2) -0.002(2) 0.002(2) 0.003(2)
C18 0.044(3) 0.033(3) 0.027(2) -0.001(2) 0.007(2) -0.002(2)
C7 0.045(3) 0.039(3) 0.032(3) 0.002(2) 0.005(2) 0.004(3)
C16 0.040(3) 0.043(3) 0.025(2) 0.001(2) 0.004(2) -0.002(2)
C19 0.041(3) 0.043(3) 0.026(2) 0.000(2) 0.001(2) -0.002(2)
C8 0.036(3) 0.047(4) 0.028(2) -0.004(2) 0.004(2) -0.001(2)
C4 0.035(3) 0.043(3) 0.031(2) 0.000(2) 0.001(2) -0.002(2)
C10 0.046(3) 0.045(4) 0.025(2) 0.000(2) 0.008(2) -0.002(3)
C14 0.044(3) 0.041(3) 0.026(2) 0.000(2) 0.001(2) -0.006(2)
C13 0.040(3) 0.055(4) 0.027(2) -0.006(2) 0.004(2) -0.005(3)
C11 0.048(3) 0.066(4) 0.022(2) 0.002(3) 0.005(2) 0.002(3)
C20 0.040(3) 0.042(4) 0.035(3) -0.006(2) 0.007(2) 0.000(2)
C9 0.042(3) 0.050(4) 0.025(2) -0.002(2) 0.003(2) 0.000(2)
C3 0.046(3) 0.041(4) 0.031(3) 0.005(2) 0.003(2) 0.007(3)
C5 0.047(3) 0.048(4) 0.033(3) 0.005(3) 0.002(2) -0.001(3)
C24 0.038(3) 0.056(4) 0.037(3) 0.004(3) -0.001(2) -0.006(3)
C17 0.053(3) 0.043(4) 0.032(3) 0.007(2) -0.001(2) -0.004(3)
C12 0.041(3) 0.060(4) 0.027(2) 0.003(2) 0.006(2) 0.004(3)
C26 0.040(3) 0.061(4) 0.042(3) 0.005(3) 0.001(2) 0.000(3)
C25 0.044(3) 0.068(4) 0.043(3) 0.001(3) 0.007(2) 0.005(3)
C22 0.047(3) 0.070(5) 0.030(3) -0.001(3) -0.003(2) 0.008(3)
C1 0.041(3) 0.061(4) 0.047(3) 0.006(3) 0.016(3) 0.010(3)
C21 0.044(3) 0.067(4) 0.032(3) -0.007(3) -0.005(2) -0.007(3)
C6 0.051(3) 0.054(4) 0.036(3) 0.001(3) 0.010(2) 0.005(3)
C23 0.053(3) 0.058(4) 0.028(3) 0.004(3) -0.004(2) 0.006(3)
C2 0.041(3) 0.055(4) 0.049(3) 0.009(3) 0.001(2) -0.001(3)
C28 0.040(3) 0.082(5) 0.040(3) 0.005(3) 0.006(2) 0.003(3)
C27 0.047(3) 0.065(4) 0.046(3) 0.005(3) 0.009(2) 0.005(3)
C29 0.057(3) 0.074(5) 0.048(3) 0.008(3) 0.015(3) -0.002(3)
C30 0.060(4) 0.098(6) 0.053(3) 0.013(4) 0.016(3) 0.008(4)
C31 0.083(5) 0.127(7) 0.084(5) 0.005(5) 0.041(4) 0.007(5)

loop_
_atom_type_symbol
_atom_type_description
_atom_type_scat_dispersion_real
_atom_type_scat_dispersion_imag
_atom_type_scat_source
C C 0.0033 0.0016 'International Tables Vol C Tables 4.2.6.8 and 6.1.1.4'
H H 0.0000 0.0000 'International Tables Vol C Tables 4.2.6.8 and 6.1.1.4'
F F 0.0171 0.0103 'International Tables Vol C Tables 4.2.6.8 and 6.1.1.4'
N N 0.0061 0.0033 'International Tables Vol C Tables 4.2.6.8 and 6.1.1.4'
O O 0.0106 0.0060 'International Tables Vol C Tables 4.2.6.8 and 6.1.1.4'

loop_
_geom_angle_atom_site_label_1
_geom_angle_atom_site_label_2
_geom_angle_atom_site_label_3
_geom_angle
_geom_angle_site_symmetry_1
_geom_angle_site_symmetry_3
_geom_angle_publ_flag
C24 O3 C20 115.8(4) . . ?
C3 O1 N1 107.6(3) . . ?
C18 N3 C23 114.5(4) . . ?
C19 N3 C18 120.7(4) . . ?
C19 N3 C23 124.6(4) . . ?
C19 N4 C16 118.3(4) . . ?
C13 N2 C10 110.4(4) . . ?
C13 N2 C11 110.5(3) . . ?
C11 N2 C10 109.8(4) . . ?
C7 N1 O1 106.8(4) . . ?
C18 C15 C14 116.3(4) . . ?
C16 C15 C18 118.0(4) . . ?
C16 C15 C14 125.6(4) . . ?
O2 C18 N3 119.6(4) . . ?
O2 C18 C15 124.3(4) . . ?
N3 C18 C15 116.1(4) . . ?
N1 C7 C8 121.7(4) . . ?
N1 C7 C4 111.3(4) . . ?
C4 C7 C8 126.9(5) . . ?
N4 C16 C17 112.9(4) . . ?
C15 C16 N4 123.1(4) . . ?
C15 C16 C17 124.0(4) . . ?
N3 C19 C20 119.6(4) . . ?
N4 C19 N3 123.8(4) . . ?
N4 C19 C20 116.6(4) . . ?
C7 C8 H8 107.5 . . ?
C7 C8 C9 113.8(4) . . ?
C7 C8 C12 110.9(4) . . ?
C9 C8 H8 107.5 . . ?
C12 C8 H8 107.5 . . ?
C12 C8 C9 109.5(4) . . ?
C3 C4 C7 103.8(4) . . ?
C3 C4 C5 119.9(4) . . ?
C5 C4 C7 136.3(5) . . ?
N2 C10 H10A 109.2 . . ?
N2 C10 H10B 109.2 . . ?
N2 C10 C9 112.2(4) . . ?
H10A C10 H10B 107.9 . . ?
C9 C10 H10A 109.2 . . ?
C9 C10 H10B 109.2 . . ?
C15 C14 H14A 109.2 . . ?
C15 C14 H14B 109.2 . . ?
C15 C14 C13 112.0(4) . . ?
H14A C14 H14B 107.9 . . ?
C13 C14 H14A 109.2 . . ?
C13 C14 H14B 109.2 . . ?
N2 C13 C14 112.8(4) . . ?
N2 C13 H13A 109.0 . . ?
N2 C13 H13B 109.0 . . ?
C14 C13 H13A 109.0 . . ?
C14 C13 H13B 109.0 . . ?
H13A C13 H13B 107.8 . . ?
N2 C11 H11A 109.3 . . ?
N2 C11 H11B 109.3 . . ?
N2 C11 C12 111.6(4) . . ?
H11A C11 H11B 108.0 . . ?
C12 C11 H11A 109.3 . . ?
C12 C11 H11B 109.3 . . ?
O3 C20 C19 105.6(4) . . ?
O3 C20 H20 109.6 . . ?
O3 C20 C21 109.4(4) . . ?
C19 C20 H20 109.6 . . ?
C19 C20 C21 113.0(4) . . ?
C21 C20 H20 109.6 . . ?
C8 C9 H9A 109.7 . . ?
C8 C9 H9B 109.7 . . ?
C10 C9 C8 109.6(4) . . ?
C10 C9 H9A 109.7 . . ?
C10 C9 H9B 109.7 . . ?
H9A C9 H9B 108.2 . . ?
O1 C3 C4 110.4(4) . . ?
O1 C3 C2 126.3(5) . . ?
C4 C3 C2 123.2(5) . . ?
C4 C5 H5 120.8 . . ?
C6 C5 C4 118.3(5) . . ?
C6 C5 H5 120.8 . . ?
O3 C24 C25 110.9(5) . . ?
O4 C24 O3 123.3(5) . . ?
O4 C24 C25 125.8(5) . . ?
C16 C17 H17A 109.5 . . ?
C16 C17 H17B 109.5 . . ?
C16 C17 H17C 109.5 . . ?
H17A C17 H17B 109.5 . . ?
H17A C17 H17C 109.5 . . ?
H17B C17 H17C 109.5 . . ?
C8 C12 H12A 109.6 . . ?
C8 C12 H12B 109.6 . . ?
C11 C12 C8 110.5(4) . . ?
C11 C12 H12A 109.6 . . ?
C11 C12 H12B 109.6 . . ?
H12A C12 H12B 108.1 . . ?
H26A C26 H26B 107.7 . . ?
C25 C26 H26A 108.9 . . ?
C25 C26 H26B 108.9 . . ?
C25 C26 C27 113.2(5) . . ?
C27 C26 H26A 108.9 . . ?
C27 C26 H26B 108.9 . . ?
C24 C25 C26 114.1(5) . . ?
C24 C25 H25A 108.7 . . ?
C24 C25 H25B 108.7 . . ?
C26 C25 H25A 108.7 . . ?
C26 C25 H25B 108.7 . . ?
H25A C25 H25B 107.6 . . ?
H22A C22 H22B 108.1 . . ?
C21 C22 H22A 109.6 . . ?
C21 C22 H22B 109.6 . . ?
C23 C22 H22A 109.6 . . ?
C23 C22 H22B 109.6 . . ?
C23 C22 C21 110.1(4) . . ?
F1 C1 C6 117.1(5) . . ?
F1 C1 C2 117.3(5) . . ?
C2 C1 C6 125.6(5) . . ?
C20 C21 C22 109.0(4) . . ?
C20 C21 H21A 109.9 . . ?
C20 C21 H21B 109.9 . . ?
C22 C21 H21A 109.9 . . ?
C22 C21 H21B 109.9 . . ?
H21A C21 H21B 108.3 . . ?
C5 C6 C1 119.0(5) . . ?
C5 C6 H6 120.5 . . ?
C1 C6 H6 120.5 . . ?
N3 C23 C22 112.1(4) . . ?
N3 C23 H23A 109.2 . . ?
N3 C23 H23B 109.2 . . ?
C22 C23 H23A 109.2 . . ?
C22 C23 H23B 109.2 . . ?
H23A C23 H23B 107.9 . . ?
C3 C2 H2 123.0 . . ?
C1 C2 C3 114.0(5) . . ?
C1 C2 H2 123.0 . . ?
H28A C28 H28B 107.6 . . ?
C27 C28 H28A 108.7 . . ?
C27 C28 H28B 108.7 . . ?
C27 C28 C29 114.2(5) . . ?
C29 C28 H28A 108.7 . . ?
C29 C28 H28B 108.7 . . ?
C26 C27 H27A 108.9 . . ?
C26 C27 H27B 108.9 . . ?
C28 C27 C26 113.2(5) . . ?
C28 C27 H27A 108.9 . . ?
C28 C27 H27B 108.9 . . ?
H27A C27 H27B 107.7 . . ?
C28 C29 H29A 108.8 . . ?
C28 C29 H29B 108.8 . . ?
H29A C29 H29B 107.7 . . ?
C30 C29 C28 113.6(5) . . ?
C30 C29 H29A 108.8 . . ?
C30 C29 H29B 108.8 . . ?
C29 C30 H30A 109.0 . . ?
C29 C30 H30B 109.0 . . ?
C29 C30 C31 113.0(6) . . ?
H30A C30 H30B 107.8 . . ?
C31 C30 H30A 109.0 . . ?
C31 C30 H30B 109.0 . . ?
C30 C31 H31A 109.5 . . ?
C30 C31 H31B 109.5 . . ?
C30 C31 H31C 109.5 . . ?
H31A C31 H31B 109.5 . . ?
H31A C31 H31C 109.5 . . ?
H31B C31 H31C 109.5 . . ?

loop_
_geom_bond_atom_site_label_1
_geom_bond_atom_site_label_2
_geom_bond_distance
_geom_bond_site_symmetry_2
_geom_bond_publ_flag
O3 C20 1.454(5) . ?
O3 C24 1.354(6) . ?
O2 C18 1.234(5) . ?
F1 C1 1.361(5) . ?
O1 N1 1.440(5) . ?
O1 C3 1.349(6) . ?
O4 C24 1.195(6) . ?
N3 C18 1.397(6) . ?
N3 C19 1.366(6) . ?
N3 C23 1.484(6) . ?
N4 C16 1.376(6) . ?
N4 C19 1.294(5) . ?
N2 C10 1.464(6) . ?
N2 C13 1.458(6) . ?
N2 C11 1.460(5) . ?
N1 C7 1.304(6) . ?
C15 C18 1.449(6) . ?
C15 C16 1.369(6) . ?
C15 C14 1.491(6) . ?
C7 C8 1.489(6) . ?
C7 C4 1.442(6) . ?
C16 C17 1.509(6) . ?
C19 C20 1.501(6) . ?
C8 H8 1.0000 . ?
C8 C9 1.532(6) . ?
C8 C12 1.521(6) . ?
C4 C3 1.383(6) . ?
C4 C5 1.396(7) . ?
C10 H10A 0.9900 . ?
C10 H10B 0.9900 . ?
C10 C9 1.512(6) . ?
C14 H14A 0.9900 . ?
C14 H14B 0.9900 . ?
C14 C13 1.527(6) . ?
C13 H13A 0.9900 . ?
C13 H13B 0.9900 . ?
C11 H11A 0.9900 . ?
C11 H11B 0.9900 . ?
C11 C12 1.516(6) . ?
C20 H20 1.0000 . ?
C20 C21 1.508(6) . ?
C9 H9A 0.9900 . ?
C9 H9B 0.9900 . ?
C3 C2 1.388(6) . ?
C5 H5 0.9500 . ?
C5 C6 1.370(6) . ?
C24 C25 1.502(7) . ?
C17 H17A 0.9800 . ?
C17 H17B 0.9800 . ?
C17 H17C 0.9800 . ?
C12 H12A 0.9900 . ?
C12 H12B 0.9900 . ?
C26 H26A 0.9900 . ?
C26 H26B 0.9900 . ?
C26 C25 1.510(7) . ?
C26 C27 1.521(7) . ?
C25 H25A 0.9900 . ?
C25 H25B 0.9900 . ?
C22 H22A 0.9900 . ?
C22 H22B 0.9900 . ?
C22 C21 1.525(7) . ?
C22 C23 1.502(6) . ?
C1 C6 1.381(7) . ?
C1 C2 1.363(7) . ?
C21 H21A 0.9900 . ?
C21 H21B 0.9900 . ?
C6 H6 0.9500 . ?
C23 H23A 0.9900 . ?
C23 H23B 0.9900 . ?
C2 H2 0.9500 . ?
C28 H28A 0.9900 . ?
C28 H28B 0.9900 . ?
C28 C27 1.513(7) . ?
C28 C29 1.513(7) . ?
C27 H27A 0.9900 . ?
C27 H27B 0.9900 . ?
C29 H29A 0.9900 . ?
C29 H29B 0.9900 . ?
C29 C30 1.505(7) . ?
C30 H30A 0.9900 . ?
C30 H30B 0.9900 . ?
C30 C31 1.532(8) . ?
C31 H31A 0.9800 . ?
C31 H31B 0.9800 . ?
C31 H31C 0.9800 . ?
